data_7111504
loop_
_publ_author_name
'Bew, Sean P.'
'Hughes, David L.'
'Savic, Vladimir'
'Soapi, Katy M.'
'Wilson, Martin A.'

_publ_section_title
;
 Expedient synthesis of substituted (S)-N-(?-methylbenzyl)aziridines
;
_journal_issue 33
_journal_name_full 'Chemical Communications'
_journal_page_first 3513
_journal_page_last 3515
_journal_paper_doi 10.1039/b606033a
_journal_year 2006
_chemical_absolute_configuration ad
_chemical_formula_moiety 'C16 H17 N O2 S'
_chemical_formula_structural PhCHMe-cyclo-NCH2CH-SO2Ph
_chemical_formula_sum 'C16 H17 N O2 S'
_chemical_formula_weight 287.37
_chemical_name_common 'Compound 14'
_chemical_name_systematic
;
?
;
_space_group_IT_number 19
_symmetry_cell_setting orthorhombic
_symmetry_space_group_name_Hall 'P 2ac 2ab'
_symmetry_space_group_name_H-M 'P 21 21 21'
_atom_sites_solution_hydrogens geom
_atom_sites_solution_primary direct
_atom_sites_solution_secondary difmap
_audit_creation_method SHELXL-97
_cell_angle_alpha 90.00
_cell_angle_beta 90.00
_cell_angle_gamma 90.00
_cell_formula_units_Z 4
_cell_length_a 8.587(3)
_cell_length_b 11.452(2)
_cell_length_c 15.080(4)
_cell_measurement_reflns_used 25
_cell_measurement_temperature 293(2)
_cell_measurement_theta_max 12
_cell_measurement_theta_min 10
_cell_volume 1482.9(7)
_computing_cell_refinement 'CAD4/EXPRESS (Enraf-Nonius, 1992)'
_computing_data_collection 'CAD4/EXPRESS (Enraf-Nonius, 1992)'
_computing_data_reduction 'CAD4 (Hursthouse, 1976)'
_computing_molecular_graphics 'ORTEP (Johnson, 1971)'
_computing_publication_material 'SHELXL-97 (Sheldrick, 1997)'
_computing_structure_refinement 'SHELXL-97 (Sheldrick, 1997)'
_computing_structure_solution 'SHELXS-97 (Sheldrick, 1997)'
_diffrn_ambient_temperature 293(2)
_diffrn_measured_fraction_theta_full 1.000
_diffrn_measured_fraction_theta_max 1.000
_diffrn_measurement_device 'Nonius CAD4 diffractometer'
_diffrn_measurement_method 'scintillation counter; \w/\q scans'
_diffrn_radiation_monochromator graphite
_diffrn_radiation_source 'fine-focus sealed tube'
_diffrn_radiation_type Mo-K\a
_diffrn_radiation_wavelength 0.71069
_diffrn_reflns_av_R_equivalents 0.0543
_diffrn_reflns_av_sigmaI/netI 0.0462
_diffrn_reflns_limit_h_max 11
_diffrn_reflns_limit_h_min -1
_diffrn_reflns_limit_k_max 14
_diffrn_reflns_limit_k_min -1
_diffrn_reflns_limit_l_max 19
_diffrn_reflns_limit_l_min -1
_diffrn_reflns_number 2573
_diffrn_reflns_theta_full 27.46
_diffrn_reflns_theta_max 27.46
_diffrn_reflns_theta_min 2.23
_diffrn_standards_decay_% 0
_diffrn_standards_interval_time '10000 s'
_diffrn_standards_number 3
_exptl_absorpt_coefficient_mu 0.219
_exptl_absorpt_correction_T_max 0.998
_exptl_absorpt_correction_T_min 0.837
_exptl_absorpt_correction_type psi-scan
_exptl_absorpt_process_details 'EMPABS, (Sheldrick et al, 1977)'
_exptl_crystal_colour colourless
_exptl_crystal_density_diffrn 1.287
_exptl_crystal_density_method 'not measured'
_exptl_crystal_description 'rectangular prism'
_exptl_crystal_F_000 608
_exptl_crystal_size_max 1.3
_exptl_crystal_size_mid 0.21
_exptl_crystal_size_min 0.17
_refine_diff_density_max 0.245
_refine_diff_density_min -0.226
_refine_diff_density_rms 0.049
_refine_ls_abs_structure_details 'Flack H D (1983), Acta Cryst. A39, 876-881'
_refine_ls_abs_structure_Flack -0.03(8)
_refine_ls_extinction_method none
_refine_ls_goodness_of_fit_ref 1.058
_refine_ls_hydrogen_treatment constr
_refine_ls_matrix_type full
_refine_ls_number_parameters 181
_refine_ls_number_reflns 2394
_refine_ls_number_restraints 0
_refine_ls_restrained_S_all 1.058
_refine_ls_R_factor_all 0.0397
_refine_ls_R_factor_gt 0.0368
_refine_ls_shift/su_max 0.001
_refine_ls_shift/su_mean 0.000
_refine_ls_structure_factor_coef Fsqd
_refine_ls_weighting_details 'calc w=1/[\s^2^(Fo^2^)+(0.0534P)^2^+0.1111P] where P=(Fo^2^+2Fc^2^)/3'
_refine_ls_weighting_scheme calc
_refine_ls_wR_factor_gt 0.0913
_refine_ls_wR_factor_ref 0.0941
_reflns_number_gt 2189
_reflns_number_total 2394
_reflns_threshold_expression I>2sigma(I)
_cod_data_source_file b606033asup1.cif
_cod_data_source_block martinw8
_cod_original_cell_volume 1483.0(7)
_cod_original_sg_symbol_H-M 'P 212121'
_cod_database_code 7111504

loop_
_symmetry_equiv_pos_as_xyz
'x, y, z'
'-x+1/2, -y, z+1/2'
'x+1/2, -y+1/2, -z'
'-x, y+1/2, -z+1/2'

loop_
_atom_site_label
_atom_site_type_symbol
_atom_site_fract_x
_atom_site_fract_y
_atom_site_fract_z
_atom_site_U_iso_or_equiv
_atom_site_adp_type
_atom_site_occupancy
_atom_site_symmetry_multiplicity
_atom_site_calc_flag
_atom_site_refinement_flags
N1 N 0.33981(18) 0.39955(14) 0.30583(11) 0.0435(4) Uani 1 1 d .
C1 C 0.2601(2) 0.36953(19) 0.22148(13) 0.0471(5) Uani 1 1 d .
H1 H 0.2619 0.4378 0.1823 0.057 Uiso 1 1 calc R
C11 C 0.0934(2) 0.33817(17) 0.24130(13) 0.0425(4) Uani 1 1 d .
C12 C -0.0284(3) 0.3890(2) 0.19618(17) 0.0612(6) Uani 1 1 d .
H12 H -0.0079 0.4436 0.1521 0.073 Uiso 1 1 calc R
C13 C -0.1809(3) 0.3597(3) 0.21559(19) 0.0737(8) Uani 1 1 d .
H13 H -0.2617 0.3941 0.1839 0.088 Uiso 1 1 calc R
C14 C -0.2140(3) 0.2810(2) 0.28075(16) 0.0621(6) Uani 1 1 d .
H14 H -0.3169 0.2637 0.2948 0.075 Uiso 1 1 calc R
C15 C -0.0961(3) 0.2283(2) 0.32480(17) 0.0637(6) Uani 1 1 d .
H15 H -0.1180 0.1735 0.3686 0.076 Uiso 1 1 calc R
C16 C 0.0578(3) 0.2560(2) 0.30482(17) 0.0611(6) Uani 1 1 d .
H16 H 0.1379 0.2183 0.3349 0.073 Uiso 1 1 calc R
C17 C 0.3489(3) 0.2707(3) 0.17761(17) 0.0681(7) Uani 1 1 d .
H17A H 0.4540 0.2951 0.1662 0.102 Uiso 1 1 calc R
H17B H 0.2993 0.2504 0.1227 0.102 Uiso 1 1 calc R
H17C H 0.3497 0.2040 0.2162 0.102 Uiso 1 1 calc R
C2 C 0.3107(2) 0.51748(16) 0.33610(12) 0.0446(4) Uani 1 1 d .
H2 H 0.2411 0.5652 0.2995 0.054 Uiso 1 1 calc R
S2 S 0.30048(6) 0.53913(4) 0.45228(3) 0.04683(14) Uani 1 1 d .
O21 O 0.40813(17) 0.46048(16) 0.49419(10) 0.0600(4) Uani 1 1 d .
O22 O 0.3171(2) 0.66212(14) 0.46638(12) 0.0698(5) Uani 1 1 d .
C21 C 0.1091(2) 0.49733(17) 0.48184(13) 0.0438(4) Uani 1 1 d .
C22 C 0.0835(3) 0.38802(19) 0.51638(15) 0.0508(5) Uani 1 1 d .
H22 H 0.1659 0.3364 0.5242 0.061 Uiso 1 1 calc R
C23 C -0.0673(3) 0.3554(2) 0.53956(16) 0.0583(5) Uani 1 1 d .
H23 H -0.0865 0.2820 0.5635 0.070 Uiso 1 1 calc R
C24 C -0.1874(3) 0.4326(2) 0.52678(16) 0.0618(6) Uani 1 1 d .
H24 H -0.2883 0.4104 0.5415 0.074 Uiso 1 1 calc R
C25 C -0.1611(3) 0.5412(2) 0.49290(18) 0.0662(6) Uani 1 1 d .
H25 H -0.2440 0.5923 0.4847 0.079 Uiso 1 1 calc R
C26 C -0.0111(3) 0.5757(2) 0.47059(17) 0.0590(6) Uani 1 1 d .
H26 H 0.0079 0.6502 0.4485 0.071 Uiso 1 1 calc R
C3 C 0.4633(2) 0.4871(2) 0.29709(17) 0.0567(5) Uani 1 1 d .
H3A H 0.4868 0.5162 0.2382 0.068 Uiso 1 1 calc R
H3B H 0.5521 0.4814 0.3366 0.068 Uiso 1 1 calc R

loop_
_atom_site_aniso_label
_atom_site_aniso_U_11
_atom_site_aniso_U_22
_atom_site_aniso_U_33
_atom_site_aniso_U_23
_atom_site_aniso_U_13
_atom_site_aniso_U_12
N1 0.0357(8) 0.0476(8) 0.0472(8) 0.0017(7) -0.0041(7) 0.0001(7)
C1 0.0424(10) 0.0570(11) 0.0419(9) 0.0033(9) -0.0033(8) 0.0009(9)
C11 0.0405(9) 0.0473(9) 0.0398(9) -0.0012(8) -0.0054(8) -0.0020(8)
C12 0.0472(11) 0.0762(15) 0.0603(11) 0.0238(13) -0.0008(11) 0.0053(12)
C13 0.0418(12) 0.102(2) 0.0772(16) 0.0261(15) -0.0018(12) 0.0071(14)
C14 0.0447(11) 0.0762(14) 0.0655(13) -0.0038(12) -0.0010(11) -0.0125(12)
C15 0.0644(15) 0.0659(14) 0.0607(13) 0.0159(12) -0.0038(12) -0.0169(13)
C16 0.0516(12) 0.0696(14) 0.0620(13) 0.0231(12) -0.0144(12) -0.0077(12)
C17 0.0548(13) 0.0870(17) 0.0626(13) -0.0209(13) 0.0010(12) 0.0089(13)
C2 0.0407(9) 0.0466(10) 0.0465(9) 0.0059(8) 0.0005(8) -0.0019(9)
S2 0.0428(2) 0.0496(2) 0.0481(2) -0.0020(2) -0.0032(2) -0.0069(2)
O21 0.0434(7) 0.0803(10) 0.0563(8) 0.0080(9) -0.0112(7) 0.0003(8)
O22 0.0714(11) 0.0571(8) 0.0809(11) -0.0142(8) 0.0096(11) -0.0173(9)
C21 0.0441(10) 0.0452(9) 0.0421(8) -0.0033(8) 0.0009(8) -0.0022(9)
C22 0.0459(10) 0.0473(10) 0.0593(11) 0.0041(10) -0.0012(10) 0.0025(9)
C23 0.0565(12) 0.0535(11) 0.0648(13) 0.0084(11) 0.0061(12) -0.0053(10)
C24 0.0444(11) 0.0762(14) 0.0649(13) 0.0055(11) 0.0098(11) -0.0006(11)
C25 0.0489(12) 0.0728(14) 0.0771(15) 0.0135(14) 0.0082(12) 0.0164(12)
C26 0.0558(13) 0.0511(11) 0.0701(14) 0.0112(11) 0.0044(12) 0.0061(10)
C3 0.0410(10) 0.0685(14) 0.0605(11) -0.0037(11) 0.0053(10) -0.0130(10)

loop_
_atom_type_symbol
_atom_type_description
_atom_type_scat_dispersion_real
_atom_type_scat_dispersion_imag
_atom_type_scat_source
C C 0.0033 0.0016 'International Tables Vol C Tables 4.2.6.8 and 6.1.1.4'
H H 0.0000 0.0000 'International Tables Vol C Tables 4.2.6.8 and 6.1.1.4'
N N 0.0061 0.0033 'International Tables Vol C Tables 4.2.6.8 and 6.1.1.4'
O O 0.0106 0.0060 'International Tables Vol C Tables 4.2.6.8 and 6.1.1.4'
S S 0.1246 0.1234 'International Tables Vol C Tables 4.2.6.8 and 6.1.1.4'

loop_
_geom_angle_atom_site_label_1
_geom_angle_atom_site_label_2
_geom_angle_atom_site_label_3
_geom_angle
C2 N1 C3 60.98(14)
C2 N1 C1 113.99(16)
C3 N1 C1 114.53(17)
N1 C1 C11 108.88(16)
N1 C1 C17 108.33(17)
C11 C1 C17 112.74(19)
N1 C1 H1 108.9
C11 C1 H1 108.9
C17 C1 H1 108.9
C12 C11 C16 117.6(2)
C12 C11 C1 121.56(18)
C16 C11 C1 120.79(19)
C11 C12 C13 120.8(2)
C11 C12 H12 119.6
C13 C12 H12 119.6
C14 C13 C12 120.7(2)
C14 C13 H13 119.7
C12 C13 H13 119.7
C15 C14 C13 119.5(2)
C15 C14 H14 120.3
C13 C14 H14 120.3
C14 C15 C16 120.2(2)
C14 C15 H15 119.9
C16 C15 H15 119.9
C11 C16 C15 121.1(2)
C11 C16 H16 119.4
C15 C16 H16 119.4
C1 C17 H17A 109.5
C1 C17 H17B 109.5
H17A C17 H17B 109.5
C1 C17 H17C 109.5
H17A C17 H17C 109.5
H17B C17 H17C 109.5
N1 C2 C3 60.10(13)
N1 C2 S2 116.81(13)
C3 C2 S2 118.08(16)
N1 C2 H2 116.6
C3 C2 H2 116.6
S2 C2 H2 116.6
O22 S2 O21 119.17(12)
O22 S2 C21 108.74(11)
O21 S2 C21 108.50(10)
O22 S2 C2 106.24(10)
O21 S2 C2 108.37(10)
C21 S2 C2 104.92(10)
C22 C21 C26 121.4(2)
C22 C21 S2 119.39(16)
C26 C21 S2 119.23(16)
C21 C22 C23 119.2(2)
C21 C22 H22 120.4
C23 C22 H22 120.4
C24 C23 C22 119.4(2)
C24 C23 H23 120.3
C22 C23 H23 120.3
C25 C24 C23 121.1(2)
C25 C24 H24 119.5
C23 C24 H24 119.5
C24 C25 C26 120.3(2)
C24 C25 H25 119.9
C26 C25 H25 119.9
C21 C26 C25 118.6(2)
C21 C26 H26 120.7
C25 C26 H26 120.7
N1 C3 C2 58.91(13)
N1 C3 H3A 117.9
C2 C3 H3A 117.9
N1 C3 H3B 117.9
C2 C3 H3B 117.9
H3A C3 H3B 115.0

loop_
_geom_bond_atom_site_label_1
_geom_bond_atom_site_label_2
_geom_bond_distance
N1 C2 1.447(2)
N1 C3 1.465(3)
N1 C1 1.485(3)
C1 C11 1.506(3)
C1 C17 1.517(3)
C1 H1 0.9800
C11 C12 1.377(3)
C11 C16 1.377(3)
C12 C13 1.383(3)
C12 H12 0.9300
C13 C14 1.363(4)
C13 H13 0.9300
C14 C15 1.353(4)
C14 H14 0.9300
C15 C16 1.392(4)
C15 H15 0.9300
C16 H16 0.9300
C17 H17A 0.9600
C17 H17B 0.9600
C17 H17C 0.9600
C2 C3 1.478(3)
C2 S2 1.772(2)
C2 H2 0.9800
S2 O22 1.4316(17)
S2 O21 1.4372(17)
S2 C21 1.769(2)
C21 C22 1.374(3)
C21 C26 1.378(3)
C22 C23 1.392(3)
C22 H22 0.9300
C23 C24 1.371(3)
C23 H23 0.9300
C24 C25 1.363(4)
C24 H24 0.9300
C25 C26 1.389(4)
C25 H25 0.9300
C26 H26 0.9300
C3 H3A 0.9700
C3 H3B 0.9700

loop_
_geom_torsion_atom_site_label_1
_geom_torsion_atom_site_label_2
_geom_torsion_atom_site_label_3
_geom_torsion_atom_site_label_4
_geom_torsion
C2 N1 C1 C11 -81.0(2)
C3 N1 C1 C11 -148.61(17)
C2 N1 C1 C17 156.10(18)
C3 N1 C1 C17 88.5(2)
N1 C1 C11 C12 128.9(2)
C17 C1 C11 C12 -110.8(2)
N1 C1 C11 C16 -52.0(3)
C17 C1 C11 C16 68.3(3)
C16 C11 C12 C13 1.3(4)
C1 C11 C12 C13 -179.6(3)
C11 C12 C13 C14 0.9(5)
C12 C13 C14 C15 -2.2(4)
C13 C14 C15 C16 1.2(4)
C12 C11 C16 C15 -2.2(4)
C1 C11 C16 C15 178.6(2)
C14 C15 C16 C11 1.0(4)
C1 N1 C2 C3 -105.82(19)
C3 N1 C2 S2 -108.52(18)
C1 N1 C2 S2 145.65(15)
N1 C2 S2 O22 163.51(15)
C3 C2 S2 O22 94.82(18)
N1 C2 S2 O21 34.34(18)
C3 C2 S2 O21 -34.35(19)
N1 C2 S2 C21 -81.41(16)
C3 C2 S2 C21 -150.10(16)
O22 S2 C21 C22 -147.86(17)
O21 S2 C21 C22 -16.85(19)
C2 S2 C21 C22 98.81(17)
O22 S2 C21 C26 31.4(2)
O21 S2 C21 C26 162.44(17)
C2 S2 C21 C26 -81.89(19)
C26 C21 C22 C23 0.7(3)
S2 C21 C22 C23 180.00(19)
C21 C22 C23 C24 0.6(4)
C22 C23 C24 C25 -0.9(4)
C23 C24 C25 C26 0.0(4)
C22 C21 C26 C25 -1.6(4)
S2 C21 C26 C25 179.1(2)
C24 C25 C26 C21 1.3(4)
C1 N1 C3 C2 104.95(18)
S2 C2 C3 N1 106.44(16)
